data_4070803
loop_
_publ_author_name
'Wanniarachchi, Yoshitha A.'
'Kogiso, Yuri'
'Slaughter, LeGrande M.'

_publ_section_title
;
 Chiral Palladium Bis(acyclic diaminocarbene) Complexes as
 Enantioselective Catalysts for the Aza-Claisen Rearrangement
;
_journal_issue 1
_journal_name_full Organometallics
_journal_page_first 21
_journal_paper_doi 10.1021/om701029j
_journal_volume 27
_journal_year 2008
_chemical_absolute_configuration ad
_chemical_formula_moiety 'C32 H28 Br2 F6 N4 Pd, 2(C H4 O)'
_chemical_formula_sum 'C34 H36 Br2 F6 N4 O2 Pd'
_chemical_formula_weight 912.89
_chemical_name_common 'Resolved Pd bis(ADC) dibromide'
_space_group_IT_number 19
_symmetry_cell_setting orthorhombic
_symmetry_Int_Tables_number 19
_symmetry_space_group_name_Hall 'P 2ac 2ab'
_symmetry_space_group_name_H-M 'P 21 21 21'
_atom_sites_solution_hydrogens geom
_atom_sites_solution_primary direct
_atom_sites_solution_secondary difmap
_audit_creation_method SHELXL-97
_cell_angle_alpha 90.00
_cell_angle_beta 90.00
_cell_angle_gamma 90.00
_cell_formula_units_Z 4
_cell_length_a 8.8307(11)
_cell_length_b 13.1779(15)
_cell_length_c 30.571(4)
_cell_measurement_reflns_used 9420
_cell_measurement_temperature 115(2)
_cell_measurement_theta_max 30.85
_cell_measurement_theta_min 2.40
_cell_volume 3557.5(8)
_computing_cell_refinement 'Bruker SAINT'
_computing_data_collection 'Bruker APEX2'
_computing_data_reduction 'Bruker SAINT'
_computing_molecular_graphics 'Bruker SHELXTL (XP)'
_computing_publication_material 'Bruker SHELXTL (XCIF)'
_computing_structure_refinement 'Bruker SHELXTL (XL)'
_computing_structure_solution 'Bruker SHELXTL (XS)'
_diffrn_ambient_temperature 115(2)
_diffrn_detector_area_resol_mean 0.75
_diffrn_measured_fraction_theta_full 0.999
_diffrn_measured_fraction_theta_max 0.999
_diffrn_measurement_device_type 'Bruker SMART APEX II CCD'
_diffrn_measurement_method 'phi and omega scans'
_diffrn_radiation_monochromator graphite
_diffrn_radiation_probe x-ray
_diffrn_radiation_type MoK\a
_diffrn_radiation_wavelength 0.71073
_diffrn_reflns_av_R_equivalents 0.0531
_diffrn_reflns_av_sigmaI/netI 0.0313
_diffrn_reflns_limit_h_max 12
_diffrn_reflns_limit_h_min -12
_diffrn_reflns_limit_k_max 18
_diffrn_reflns_limit_k_min -18
_diffrn_reflns_limit_l_max 43
_diffrn_reflns_limit_l_min -43
_diffrn_reflns_number 85137
_diffrn_reflns_theta_full 30.51
_diffrn_reflns_theta_max 30.51
_diffrn_reflns_theta_min 1.68
_diffrn_source 'fine-focus sealed tube'
_diffrn_standards_decay_% N/A
_diffrn_standards_interval_count N/A
_diffrn_standards_interval_time N/A
_diffrn_standards_number 0
_exptl_absorpt_coefficient_mu 2.836
_exptl_absorpt_correction_T_max 0.8049
_exptl_absorpt_correction_T_min 0.3313
_exptl_absorpt_correction_type multi-scan
_exptl_absorpt_process_details 'Bruker SADABS'
_exptl_crystal_colour colourless
_exptl_crystal_density_diffrn 1.704
_exptl_crystal_density_meas ?
_exptl_crystal_density_method 'not measured'
_exptl_crystal_description diamondoid
_exptl_crystal_F_000 1816
_exptl_crystal_recrystallization_method 'slow evap of methanol soln'
_exptl_crystal_size_max 0.50
_exptl_crystal_size_mid 0.35
_exptl_crystal_size_min 0.08
_refine_diff_density_max 1.024
_refine_diff_density_min -0.614
_refine_diff_density_rms 0.092
_refine_ls_abs_structure_details 'Flack (1983), 4823 Friedel pairs'
_refine_ls_abs_structure_Flack 0.013(6)
_refine_ls_extinction_method none
_refine_ls_goodness_of_fit_ref 1.082
_refine_ls_hydrogen_treatment constr
_refine_ls_matrix_type full
_refine_ls_number_parameters 474
_refine_ls_number_reflns 10870
_refine_ls_number_restraints 54
_refine_ls_restrained_S_all 1.103
_refine_ls_R_factor_all 0.0382
_refine_ls_R_factor_gt 0.0324
_refine_ls_shift/su_max 0.001
_refine_ls_shift/su_mean 0.000
_refine_ls_structure_factor_coef Fsqd
_refine_ls_weighting_details 'calc w=1/[\s^2^(Fo^2^)+(0.0308P)^2^+3.8135P] where P=(Fo^2^+2Fc^2^)/3'
_refine_ls_weighting_scheme calc
_refine_ls_wR_factor_gt 0.0743
_refine_ls_wR_factor_ref 0.0766
_reflns_number_gt 9988
_reflns_number_total 10870
_reflns_threshold_expression >2sigma(I)
_cod_data_source_file om701029j-file003.cif
_cod_data_source_block lms115_res70
_cod_depositor_comments
;
The following automatic conversions were performed:

'_exptl_crystal_density_meas' value 'not measured' was changed to '?'
- the value is perceived as not measured.

Automatic conversion script
Id: cif_fix_values 3008 2015-01-20 13:52:24Z robertas 
;
_cod_original_cell_volume 3557.6(8)
_cod_database_code 4070803

loop_
_symmetry_equiv_pos_as_xyz
'x, y, z'
'-x+1/2, -y, z+1/2'
'-x, y+1/2, -z+1/2'
'x+1/2, -y+1/2, -z'

loop_
_atom_site_label
_atom_site_type_symbol
_atom_site_fract_x
_atom_site_fract_y
_atom_site_fract_z
_atom_site_U_iso_or_equiv
_atom_site_adp_type
_atom_site_occupancy
_atom_site_symmetry_multiplicity
_atom_site_calc_flag
_atom_site_refinement_flags
_atom_site_disorder_assembly
_atom_site_disorder_group
Pd1 Pd 0.23225(2) 0.822645(15) 0.756380(7) 0.01825(5) Uani 1 1 d . . .
Br1 Br 0.51034(3) 0.79674(2) 0.764886(11) 0.02828(7) Uani 1 1 d . . .
Br2 Br 0.17954(4) 0.63514(2) 0.763509(13) 0.03345(8) Uani 1 1 d . . .
C1 C 0.2607(3) 0.9672(2) 0.73697(9) 0.0191(5) Uani 1 1 d . . .
C2 C 0.0127(3) 0.84370(19) 0.74547(10) 0.0189(5) Uani 1 1 d . . .
N1 N 0.3335(3) 1.03739(18) 0.76167(8) 0.0213(5) Uani 1 1 d . . .
H1 H 0.3644 1.0921 0.7478 0.026 Uiso 1 1 calc R . .
C11 C 0.3663(4) 1.0339(2) 0.80696(10) 0.0223(6) Uani 1 1 d . . .
C12 C 0.2716(5) 0.9879(3) 0.83628(11) 0.0431(10) Uani 1 1 d . . .
H12 H 0.1835 0.9537 0.8263 0.052 Uiso 1 1 calc R . .
C13 C 0.3046(5) 0.9913(4) 0.88109(12) 0.0477(11) Uani 1 1 d . . .
H13 H 0.2400 0.9579 0.9013 0.057 Uiso 1 1 calc R . .
C14 C 0.4295(4) 1.0427(3) 0.89593(12) 0.0335(8) Uani 1 1 d . . .
C15 C 0.5228(4) 1.0915(3) 0.86628(12) 0.0341(8) Uani 1 1 d . . .
H15 H 0.6085 1.1280 0.8765 0.041 Uiso 1 1 calc R . .
C16 C 0.4925(4) 1.0876(2) 0.82177(10) 0.0273(6) Uani 1 1 d . . .
H16 H 0.5571 1.1212 0.8016 0.033 Uiso 1 1 calc R . .
C17 C 0.4587(6) 1.0503(4) 0.94406(13) 0.0473(10) Uani 1 1 d . . .
F1 F 0.6027(4) 1.0633(3) 0.95395(9) 0.0808(12) Uani 1 1 d . . .
F2 F 0.4126(8) 0.9735(4) 0.96523(11) 0.148(3) Uani 1 1 d . . .
F3 F 0.3918(4) 1.1300(4) 0.96187(9) 0.0902(13) Uani 1 1 d . . .
N2 N -0.0997(3) 0.85562(19) 0.77503(8) 0.0206(5) Uani 1 1 d . . .
H2 H -0.1891 0.8699 0.7639 0.025 Uiso 1 1 calc R . .
C21 C -0.0948(3) 0.8486(2) 0.82110(10) 0.0206(6) Uani 1 1 d . . .
C22 C -0.2186(5) 0.8862(4) 0.84363(13) 0.0514(12) Uani 1 1 d . . .
H22 H -0.2963 0.9204 0.8280 0.062 Uiso 1 1 calc R . .
C23 C -0.2313(6) 0.8749(5) 0.88837(14) 0.0702(17) Uani 1 1 d . . .
H23 H -0.3193 0.8985 0.9031 0.084 Uiso 1 1 calc R . .
C24 C -0.1162(5) 0.8294(4) 0.91176(12) 0.0423(9) Uani 1 1 d . A .
C25 C 0.0049(4) 0.7920(3) 0.88975(11) 0.0321(7) Uani 1 1 d . . .
H25 H 0.0841 0.7600 0.9056 0.038 Uiso 1 1 calc R . .
C26 C 0.0157(4) 0.7997(3) 0.84447(11) 0.0305(7) Uani 1 1 d . . .
H26 H 0.1000 0.7709 0.8297 0.037 Uiso 1 1 calc R . .
C27 C -0.1277(6) 0.8204(5) 0.96071(16) 0.0701(17) Uani 1 1 d D . .
F4 F -0.194(2) 0.7446(12) 0.9747(3) 0.135(7) Uani 0.525(17) 1 d PDU A 1
F5 F -0.1711(18) 0.9091(10) 0.9782(4) 0.131(7) Uani 0.525(17) 1 d PDU A 1
F6 F 0.0151(10) 0.8199(11) 0.9794(2) 0.093(4) Uani 0.525(17) 1 d PD A 1
F4A F -0.0955(19) 0.8990(12) 0.9812(3) 0.122(8) Uani 0.475(17) 1 d PDU A 2
F5A F -0.061(3) 0.7383(15) 0.9747(4) 0.152(9) Uani 0.475(17) 1 d PDU A 2
F6A F -0.2747(10) 0.8040(13) 0.9715(3) 0.089(4) Uani 0.475(17) 1 d PD A 2
N3 N 0.2170(3) 1.00035(18) 0.69769(8) 0.0202(5) Uani 1 1 d . . .
C3 C 0.1647(4) 0.9393(2) 0.65933(9) 0.0229(6) Uani 1 1 d . . .
H3 H 0.0832 0.9794 0.6446 0.027 Uiso 1 1 calc R . .
C4 C 0.0964(3) 0.8350(2) 0.67050(10) 0.0234(6) Uani 1 1 d . . .
H4 H 0.1784 0.7951 0.6852 0.028 Uiso 1 1 calc R . .
C5 C 0.2376(4) 1.1079(2) 0.68564(10) 0.0294(7) Uani 1 1 d . . .
H5A H 0.3458 1.1224 0.6823 0.044 Uiso 1 1 calc R . .
H5B H 0.1954 1.1512 0.7087 0.044 Uiso 1 1 calc R . .
H5C H 0.1853 1.1215 0.6580 0.044 Uiso 1 1 calc R . .
N4 N -0.0264(3) 0.84835(19) 0.70361(8) 0.0215(5) Uani 1 1 d . . .
C6 C -0.1809(4) 0.8710(3) 0.68839(10) 0.0259(6) Uani 1 1 d . . .
H6A H -0.2214 0.9287 0.7049 0.039 Uiso 1 1 calc R . .
H6B H -0.2456 0.8115 0.6930 0.039 Uiso 1 1 calc R . .
H6C H -0.1785 0.8877 0.6572 0.039 Uiso 1 1 calc R . .
C31 C 0.2936(4) 0.9281(3) 0.62632(10) 0.0275(7) Uani 1 1 d . . .
C32 C 0.4179(4) 0.8674(3) 0.63498(11) 0.0322(7) Uani 1 1 d . . .
H32 H 0.4271 0.8353 0.6627 0.039 Uiso 1 1 calc R . .
C33 C 0.5291(4) 0.8532(4) 0.60348(14) 0.0450(11) Uani 1 1 d . . .
H33 H 0.6131 0.8102 0.6092 0.054 Uiso 1 1 calc R . .
C34 C 0.5158(5) 0.9031(4) 0.56316(14) 0.0545(13) Uani 1 1 d . . .
H34 H 0.5910 0.8933 0.5413 0.065 Uiso 1 1 calc R . .
C35 C 0.3952(6) 0.9659(4) 0.55494(13) 0.0487(11) Uani 1 1 d . . .
H35 H 0.3883 1.0006 0.5278 0.058 Uiso 1 1 calc R . .
C36 C 0.2836(5) 0.9788(3) 0.58626(11) 0.0389(9) Uani 1 1 d . . .
H36 H 0.1999 1.0221 0.5805 0.047 Uiso 1 1 calc R . .
C41 C 0.0469(4) 0.7736(3) 0.63138(12) 0.0351(8) Uani 1 1 d . . .
C42 C -0.0097(5) 0.8160(4) 0.59352(12) 0.0516(12) Uani 1 1 d . . .
H42 H -0.0231 0.8874 0.5915 0.062 Uiso 1 1 calc R . .
C43 C -0.0478(6) 0.7525(5) 0.55750(15) 0.0655(17) Uani 1 1 d . . .
H43 H -0.0862 0.7807 0.5311 0.079 Uiso 1 1 calc R . .
C44 C -0.0279(7) 0.6486(5) 0.5616(2) 0.0711(18) Uani 1 1 d . . .
H44 H -0.0522 0.6058 0.5376 0.085 Uiso 1 1 calc R . .
C45 C 0.0260(8) 0.6059(5) 0.5994(2) 0.0756(18) Uani 1 1 d . . .
H45 H 0.0373 0.5344 0.6019 0.091 Uiso 1 1 calc R . .
C46 C 0.0637(5) 0.6696(4) 0.63394(16) 0.0512(11) Uani 1 1 d . . .
H46 H 0.1022 0.6406 0.6601 0.061 Uiso 1 1 calc R . .
O1 O 0.8848(5) 0.0549(3) 0.60613(13) 0.0702(11) Uani 1 1 d . . .
H10 H 0.8042 0.0671 0.6197 0.105 Uiso 1 1 calc R . .
C100 C 0.8570(8) 0.0600(5) 0.56001(19) 0.0726(18) Uani 1 1 d . . .
H10A H 0.7726 0.1064 0.5543 0.109 Uiso 1 1 calc R . .
H10B H 0.8313 -0.0078 0.5491 0.109 Uiso 1 1 calc R . .
H10C H 0.9480 0.0847 0.5451 0.109 Uiso 1 1 calc R . .
O2 O 0.6442(6) 0.1523(7) 0.63687(19) 0.140(3) Uani 1 1 d . . .
H20 H 0.6418 0.1682 0.6635 0.209 Uiso 1 1 calc R . .
C200 C 0.5503(10) 0.2167(6) 0.6134(3) 0.108(3) Uani 1 1 d . . .
H20A H 0.4628 0.2352 0.6314 0.163 Uiso 1 1 calc R . .
H20B H 0.5153 0.1822 0.5869 0.163 Uiso 1 1 calc R . .
H20C H 0.6063 0.2781 0.6053 0.163 Uiso 1 1 calc R . .

loop_
_atom_site_aniso_label
_atom_site_aniso_U_11
_atom_site_aniso_U_22
_atom_site_aniso_U_33
_atom_site_aniso_U_23
_atom_site_aniso_U_13
_atom_site_aniso_U_12
Pd1 0.01551(8) 0.02095(9) 0.01830(9) 0.00122(7) 0.00138(7) -0.00013(7)
Br1 0.01728(13) 0.03243(15) 0.03514(17) 0.00219(12) 0.00008(12) 0.00262(10)
Br2 0.03407(16) 0.02246(13) 0.0438(2) 0.00424(14) 0.00862(15) -0.00046(11)
C1 0.0138(11) 0.0238(12) 0.0195(12) -0.0030(9) 0.0020(10) -0.0016(9)
C2 0.0166(11) 0.0199(12) 0.0202(13) 0.0016(9) -0.0005(10) -0.0031(8)
N1 0.0216(11) 0.0232(11) 0.0192(12) -0.0006(10) -0.0011(10) -0.0029(8)
C11 0.0210(13) 0.0268(15) 0.0192(14) -0.0039(11) 0.0004(11) -0.0008(11)
C12 0.037(2) 0.066(3) 0.0261(17) -0.0140(16) 0.0050(16) -0.0204(19)
C13 0.054(3) 0.067(3) 0.0215(17) -0.0053(17) 0.0132(17) -0.024(2)
C14 0.0315(18) 0.043(2) 0.0255(17) -0.0013(14) -0.0033(14) -0.0016(15)
C15 0.0303(18) 0.0439(19) 0.0280(17) 0.0011(14) -0.0094(14) -0.0097(15)
C16 0.0297(16) 0.0323(16) 0.0199(14) 0.0017(11) -0.0065(12) -0.0069(13)
C17 0.052(3) 0.067(3) 0.0234(18) -0.0006(18) -0.0042(17) -0.007(2)
F1 0.0520(18) 0.159(4) 0.0311(14) -0.0158(18) -0.0143(13) 0.011(2)
F2 0.265(7) 0.143(4) 0.0367(18) 0.040(2) -0.050(3) -0.118(4)
F3 0.087(2) 0.149(4) 0.0343(15) -0.0355(19) -0.0147(16) 0.042(2)
N2 0.0169(11) 0.0265(12) 0.0184(12) 0.0001(9) -0.0010(9) 0.0007(9)
C21 0.0181(14) 0.0240(14) 0.0198(14) -0.0033(10) 0.0030(10) -0.0050(10)
C22 0.039(2) 0.091(3) 0.0249(18) -0.0114(19) -0.0047(16) 0.033(2)
C23 0.054(3) 0.131(5) 0.0263(19) -0.015(2) 0.004(2) 0.046(3)
C24 0.045(2) 0.060(3) 0.0218(16) -0.0082(17) 0.0012(14) 0.010(2)
C25 0.0357(18) 0.0366(18) 0.0239(15) 0.0085(13) 0.0038(14) 0.0080(15)
C26 0.0274(16) 0.0381(18) 0.0260(15) 0.0062(13) 0.0067(13) 0.0090(14)
C27 0.073(3) 0.110(5) 0.028(2) -0.004(3) 0.008(2) 0.037(4)
F4 0.184(16) 0.185(14) 0.035(4) 0.035(7) 0.009(8) -0.068(12)
F5 0.177(12) 0.176(12) 0.039(4) -0.034(6) -0.024(6) 0.124(11)
F6 0.101(6) 0.151(10) 0.026(3) -0.017(5) -0.026(3) 0.033(7)
F4A 0.148(12) 0.197(15) 0.021(4) -0.036(7) 0.015(6) -0.115(11)
F5A 0.195(17) 0.218(18) 0.042(5) 0.050(8) 0.036(9) 0.111(15)
F6A 0.069(6) 0.173(12) 0.027(3) 0.010(6) 0.019(3) -0.029(7)
N3 0.0203(11) 0.0208(11) 0.0193(11) 0.0000(8) -0.0017(9) -0.0026(9)
C3 0.0242(14) 0.0316(15) 0.0129(13) -0.0006(11) -0.0022(11) -0.0093(12)
C4 0.0236(14) 0.0304(15) 0.0160(13) -0.0043(11) 0.0014(10) -0.0068(11)
C5 0.0383(18) 0.0233(14) 0.0265(15) 0.0048(11) -0.0042(14) -0.0041(13)
N4 0.0167(11) 0.0268(13) 0.0211(12) -0.0013(9) -0.0005(9) -0.0048(9)
C6 0.0221(14) 0.0352(16) 0.0203(14) 0.0001(12) -0.0042(11) -0.0029(12)
C31 0.0259(16) 0.0402(17) 0.0163(14) -0.0019(12) 0.0011(11) -0.0110(13)
C32 0.0264(16) 0.050(2) 0.0202(15) -0.0038(14) 0.0019(13) -0.0092(15)
C33 0.0251(18) 0.075(3) 0.035(2) -0.0178(19) 0.0034(15) -0.0100(17)
C34 0.047(3) 0.086(3) 0.031(2) -0.015(2) 0.0182(19) -0.025(2)
C35 0.059(3) 0.066(3) 0.0212(18) 0.0007(18) 0.0100(18) -0.019(2)
C36 0.046(2) 0.050(2) 0.0208(15) 0.0037(14) 0.0034(15) -0.0145(18)
C41 0.0261(17) 0.054(2) 0.0250(17) -0.0103(15) 0.0077(13) -0.0170(15)
C42 0.056(3) 0.072(3) 0.0266(18) 0.000(2) -0.0032(17) -0.031(3)
C43 0.056(3) 0.113(5) 0.028(2) -0.008(2) 0.002(2) -0.039(3)
C44 0.067(4) 0.081(4) 0.065(4) -0.035(3) 0.018(3) -0.035(3)
C45 0.089(4) 0.067(4) 0.071(4) -0.041(3) -0.003(3) -0.014(3)
C46 0.052(2) 0.046(2) 0.055(3) -0.023(2) 0.002(2) -0.008(2)
O1 0.081(3) 0.077(3) 0.053(2) 0.0143(19) -0.018(2) 0.001(2)
C100 0.100(5) 0.063(3) 0.056(3) 0.008(3) -0.030(3) -0.012(3)
O2 0.081(4) 0.253(9) 0.085(4) -0.037(5) -0.022(3) 0.028(5)
C200 0.102(6) 0.111(6) 0.112(6) -0.025(5) 0.061(5) -0.037(5)

loop_
_atom_type_symbol
_atom_type_description
_atom_type_scat_dispersion_real
_atom_type_scat_dispersion_imag
_atom_type_scat_source
C C 0.0033 0.0016 'International Tables Vol C Tables 4.2.6.8 and 6.1.1.4'
H H 0.0000 0.0000 'International Tables Vol C Tables 4.2.6.8 and 6.1.1.4'
N N 0.0061 0.0033 'International Tables Vol C Tables 4.2.6.8 and 6.1.1.4'
F F 0.0171 0.0103 'International Tables Vol C Tables 4.2.6.8 and 6.1.1.4'
Br Br -0.2901 2.4595 'International Tables Vol C Tables 4.2.6.8 and 6.1.1.4'
Pd Pd -0.9988 1.0072 'International Tables Vol C Tables 4.2.6.8 and 6.1.1.4'
O O 0.0106 0.0060 'International Tables Vol C Tables 4.2.6.8 and 6.1.1.4'

loop_
_geom_angle_atom_site_label_1
_geom_angle_atom_site_label_2
_geom_angle_atom_site_label_3
_geom_angle
C2 Pd1 C1 86.55(10)
C2 Pd1 Br1 176.32(8)
C1 Pd1 Br1 92.15(8)
C2 Pd1 Br2 88.35(7)
C1 Pd1 Br2 167.41(8)
Br1 Pd1 Br2 92.213(13)
N3 C1 N1 114.5(2)
N3 C1 Pd1 122.62(19)
N1 C1 Pd1 122.7(2)
N4 C2 N2 116.6(3)
N4 C2 Pd1 115.0(2)
N2 C2 Pd1 128.4(2)
C1 N1 C11 128.3(3)
C1 N1 H1 115.9
C11 N1 H1 115.9
C12 C11 C16 120.0(3)
C12 C11 N1 122.1(3)
C16 C11 N1 117.7(3)
C11 C12 C13 120.0(4)
C11 C12 H12 120.0
C13 C12 H12 120.0
C14 C13 C12 120.4(4)
C14 C13 H13 119.8
C12 C13 H13 119.8
C13 C14 C15 119.4(3)
C13 C14 C17 119.8(4)
C15 C14 C17 120.7(4)
C14 C15 C16 120.7(3)
C14 C15 H15 119.6
C16 C15 H15 119.6
C15 C16 C11 119.4(3)
C15 C16 H16 120.3
C11 C16 H16 120.3
F2 C17 F1 107.2(5)
F2 C17 F3 106.3(5)
F1 C17 F3 103.5(4)
F2 C17 C14 113.1(4)
F1 C17 C14 113.6(4)
F3 C17 C14 112.4(4)
C2 N2 C21 129.6(2)
C2 N2 H2 115.2
C21 N2 H2 115.2
C26 C21 C22 118.1(3)
C26 C21 N2 124.9(3)
C22 C21 N2 116.7(3)
C23 C22 C21 121.3(4)
C23 C22 H22 119.4
C21 C22 H22 119.4
C24 C23 C22 120.0(4)
C24 C23 H23 120.0
C22 C23 H23 120.0
C25 C24 C23 118.8(4)
C25 C24 C27 121.2(4)
C23 C24 C27 120.0(4)
C24 C25 C26 121.4(3)
C24 C25 H25 119.3
C26 C25 H25 119.3
C21 C26 C25 120.2(3)
C21 C26 H26 119.9
C25 C26 H26 119.9
F4 C27 F4A 127.5(9)
F4 C27 F5A 55.4(9)
F4A C27 F5A 115.0(10)
F4 C27 F5 115.5(10)
F5A C27 F5 136.1(10)
F4 C27 F6A 48.1(9)
F4A C27 F6A 103.2(8)
F5A C27 F6A 102.9(10)
F5 C27 F6A 76.6(8)
F4 C27 F6 106.6(9)
F4A C27 F6 65.7(9)
F5A C27 F6 56.5(10)
F5 C27 F6 95.7(7)
F6A C27 F6 140.4(6)
F4 C27 C24 116.1(7)
F4A C27 C24 114.8(7)
F5A C27 C24 111.1(6)
F5 C27 C24 110.4(7)
F6A C27 C24 108.6(5)
F6 C27 C24 110.4(5)
C1 N3 C5 120.2(2)
C1 N3 C3 128.2(2)
C5 N3 C3 111.1(2)
N3 C3 C31 109.8(2)
N3 C3 C4 115.3(2)
C31 C3 C4 110.6(3)
N3 C3 H3 106.9
C31 C3 H3 106.9
C4 C3 H3 106.9
N4 C4 C41 113.0(2)
N4 C4 C3 109.2(2)
C41 C4 C3 114.6(3)
N4 C4 H4 106.5
C41 C4 H4 106.5
C3 C4 H4 106.5
N3 C5 H5A 109.5
N3 C5 H5B 109.5
H5A C5 H5B 109.5
N3 C5 H5C 109.5
H5A C5 H5C 109.5
H5B C5 H5C 109.5
C2 N4 C6 123.8(3)
C2 N4 C4 117.3(2)
C6 N4 C4 118.9(2)
N4 C6 H6A 109.5
N4 C6 H6B 109.5
H6A C6 H6B 109.5
N4 C6 H6C 109.5
H6A C6 H6C 109.5
H6B C6 H6C 109.5
C32 C31 C36 119.6(3)
C32 C31 C3 121.3(3)
C36 C31 C3 119.1(3)
C31 C32 C33 120.4(4)
C31 C32 H32 119.8
C33 C32 H32 119.8
C32 C33 C34 119.2(4)
C32 C33 H33 120.4
C34 C33 H33 120.4
C35 C34 C33 120.6(4)
C35 C34 H34 119.7
C33 C34 H34 119.7
C34 C35 C36 120.0(4)
C34 C35 H35 120.0
C36 C35 H35 120.0
C35 C36 C31 120.2(4)
C35 C36 H36 119.9
C31 C36 H36 119.9
C42 C41 C46 119.2(4)
C42 C41 C4 123.6(4)
C46 C41 C4 117.1(4)
C41 C42 C43 119.8(5)
C41 C42 H42 120.1
C43 C42 H42 120.1
C44 C43 C42 118.7(5)
C44 C43 H43 120.6
C42 C43 H43 120.6
C45 C44 C43 121.8(5)
C45 C44 H44 119.1
C43 C44 H44 119.1
C44 C45 C46 118.4(6)
C44 C45 H45 120.8
C46 C45 H45 120.8
C41 C46 C45 122.0(5)
C41 C46 H46 119.0
C45 C46 H46 119.0
C100 O1 H10 109.5
O1 C100 H10A 109.5
O1 C100 H10B 109.5
H10A C100 H10B 109.5
O1 C100 H10C 109.5
H10A C100 H10C 109.5
H10B C100 H10C 109.5
C200 O2 H20 109.5
O2 C200 H20A 109.5
O2 C200 H20B 109.5
H20A C200 H20B 109.5
O2 C200 H20C 109.5
H20A C200 H20C 109.5
H20B C200 H20C 109.5

loop_
_geom_bond_atom_site_label_1
_geom_bond_atom_site_label_2
_geom_bond_distance
Pd1 C2 1.987(3)
Pd1 C1 2.011(3)
Pd1 Br1 2.4929(5)
Pd1 Br2 2.5238(5)
C1 N3 1.335(4)
C1 N1 1.356(3)
C2 N4 1.327(4)
C2 N2 1.351(4)
N1 C11 1.415(4)
N1 H1 0.8800
C11 C12 1.367(5)
C11 C16 1.396(4)
C12 C13 1.401(5)
C12 H12 0.9500
C13 C14 1.371(6)
C13 H13 0.9500
C14 C15 1.383(5)
C14 C17 1.497(5)
C15 C16 1.387(5)
C15 H15 0.9500
C16 H16 0.9500
C17 F2 1.268(6)
C17 F1 1.318(6)
C17 F3 1.323(6)
N2 C21 1.412(4)
N2 H2 0.8800
C21 C26 1.371(4)
C21 C22 1.383(5)
C22 C23 1.380(6)
C22 H22 0.9500
C23 C24 1.380(6)
C23 H23 0.9500
C24 C25 1.356(5)
C24 C27 1.504(6)
C25 C26 1.391(5)
C25 H25 0.9500
C26 H26 0.9500
C27 F4 1.236(10)
C27 F4A 1.243(10)
C27 F5A 1.305(10)
C27 F5 1.342(10)
C27 F6A 1.357(9)
C27 F6 1.384(8)
N3 C5 1.476(4)
N3 C3 1.495(4)
C3 C31 1.528(4)
C3 C4 1.539(4)
C3 H3 1.0000
C4 N4 1.494(4)
C4 C41 1.508(4)
C4 H4 1.0000
C5 H5A 0.9800
C5 H5B 0.9800
C5 H5C 0.9800
N4 C6 1.471(4)
C6 H6A 0.9800
C6 H6B 0.9800
C6 H6C 0.9800
C31 C32 1.384(5)
C31 C36 1.397(5)
C32 C33 1.388(5)
C32 H32 0.9500
C33 C34 1.402(7)
C33 H33 0.9500
C34 C35 1.373(8)
C34 H34 0.9500
C35 C36 1.385(6)
C35 H35 0.9500
C36 H36 0.9500
C41 C42 1.379(6)
C41 C46 1.382(7)
C42 C43 1.424(6)
C42 H42 0.9500
C43 C44 1.387(9)
C43 H43 0.9500
C44 C45 1.369(9)
C44 H44 0.9500
C45 C46 1.390(6)
C45 H45 0.9500
C46 H46 0.9500
O1 C100 1.433(7)
O1 H10 0.8400
C100 H10A 0.9800
C100 H10B 0.9800
C100 H10C 0.9800
O2 C200 1.386(11)
O2 H20 0.8400
C200 H20A 0.9800
C200 H20B 0.9800
C200 H20C 0.9800

loop_
_geom_hbond_atom_site_label_D
_geom_hbond_atom_site_label_H
_geom_hbond_atom_site_label_A
_geom_hbond_distance_DH
_geom_hbond_distance_HA
_geom_hbond_distance_DA
_geom_hbond_angle_DHA
_geom_hbond_site_symmetry_A
N1 H1 Br1 0.88 2.94 3.774(2) 158.6 3_656
N2 H2 Br1 0.88 2.82 3.544(2) 140.1 1_455
O1 H10 O2 0.84 1.88 2.655(8) 152.8 .
O2 H20 Br2 0.84 2.77 3.428(6) 136.6 3_646
O2 H20 Br1 0.84 3.08 3.809(6) 146.9 3_646

loop_
_geom_torsion_atom_site_label_1
_geom_torsion_atom_site_label_2
_geom_torsion_atom_site_label_3
_geom_torsion_atom_site_label_4
_geom_torsion
C2 Pd1 C1 N3 -57.9(2)
Br1 Pd1 C1 N3 118.6(2)
Br2 Pd1 C1 N3 8.4(5)
C2 Pd1 C1 N1 126.0(2)
Br1 Pd1 C1 N1 -57.4(2)
Br2 Pd1 C1 N1 -167.7(2)
C1 Pd1 C2 N4 72.6(2)
Br2 Pd1 C2 N4 -95.86(19)
C1 Pd1 C2 N2 -106.0(2)
Br2 Pd1 C2 N2 85.5(2)
N3 C1 N1 C11 166.0(3)
Pd1 C1 N1 C11 -17.7(4)
C1 N1 C11 C12 -33.3(5)
C1 N1 C11 C16 152.7(3)
C16 C11 C12 C13 -2.5(6)
N1 C11 C12 C13 -176.4(4)
C11 C12 C13 C14 1.6(7)
C12 C13 C14 C15 0.2(7)
C12 C13 C14 C17 176.8(4)
C13 C14 C15 C16 -1.0(6)
C17 C14 C15 C16 -177.6(4)
C14 C15 C16 C11 0.1(6)
C12 C11 C16 C15 1.7(5)
N1 C11 C16 C15 175.9(3)
C13 C14 C17 F2 31.8(7)
C15 C14 C17 F2 -151.7(5)
C13 C14 C17 F1 154.4(5)
C15 C14 C17 F1 -29.1(6)
C13 C14 C17 F3 -88.5(6)
C15 C14 C17 F3 88.0(5)
N4 C2 N2 C21 175.8(3)
Pd1 C2 N2 C21 -5.5(4)
C2 N2 C21 C26 -20.1(5)
C2 N2 C21 C22 166.1(4)
C26 C21 C22 C23 -0.1(7)
N2 C21 C22 C23 174.2(5)
C21 C22 C23 C24 2.9(9)
C22 C23 C24 C25 -3.1(9)
C22 C23 C24 C27 177.9(6)
C23 C24 C25 C26 0.6(7)
C27 C24 C25 C26 179.7(4)
C22 C21 C26 C25 -2.4(5)
N2 C21 C26 C25 -176.1(3)
C24 C25 C26 C21 2.2(6)
C25 C24 C27 F4 -91.9(14)
C23 C24 C27 F4 87.1(15)
C25 C24 C27 F4A 101.5(11)
C23 C24 C27 F4A -79.5(12)
C25 C24 C27 F5A -31.2(15)
C23 C24 C27 F5A 147.9(15)
C25 C24 C27 F5 134.2(9)
C23 C24 C27 F5 -46.7(11)
C25 C24 C27 F6A -143.6(9)
C23 C24 C27 F6A 35.4(11)
C25 C24 C27 F6 29.7(9)
C23 C24 C27 F6 -151.3(8)
N1 C1 N3 C5 -5.1(4)
Pd1 C1 N3 C5 178.6(2)
N1 C1 N3 C3 166.0(3)
Pd1 C1 N3 C3 -10.4(4)
C1 N3 C3 C31 -100.7(3)
C5 N3 C3 C31 71.0(3)
C1 N3 C3 C4 25.1(4)
C5 N3 C3 C4 -163.2(3)
N3 C3 C4 N4 53.2(3)
C31 C3 C4 N4 178.6(2)
N3 C3 C4 C41 -178.9(3)
C31 C3 C4 C41 -53.5(4)
N2 C2 N4 C6 3.5(4)
Pd1 C2 N4 C6 -175.3(2)
N2 C2 N4 C4 -179.8(2)
Pd1 C2 N4 C4 1.4(3)
C41 C4 N4 C2 141.1(3)
C3 C4 N4 C2 -90.1(3)
C41 C4 N4 C6 -42.0(4)
C3 C4 N4 C6 86.8(3)
N3 C3 C31 C32 71.1(4)
C4 C3 C31 C32 -57.4(4)
N3 C3 C31 C36 -110.3(3)
C4 C3 C31 C36 121.3(3)
C36 C31 C32 C33 -2.7(5)
C3 C31 C32 C33 175.9(3)
C31 C32 C33 C34 1.5(6)
C32 C33 C34 C35 0.6(7)
C33 C34 C35 C36 -1.4(7)
C34 C35 C36 C31 0.2(6)
C32 C31 C36 C35 1.9(6)
C3 C31 C36 C35 -176.8(3)
N4 C4 C41 C42 93.1(4)
C3 C4 C41 C42 -32.8(5)
N4 C4 C41 C46 -88.5(4)
C3 C4 C41 C46 145.5(3)
C46 C41 C42 C43 -0.9(6)
C4 C41 C42 C43 177.4(4)
C41 C42 C43 C44 0.5(7)
C42 C43 C44 C45 0.6(9)
C43 C44 C45 C46 -1.1(9)
C42 C41 C46 C45 0.3(7)
C4 C41 C46 C45 -178.1(5)
C44 C45 C46 C41 0.7(9)
